data_1007050
loop_
_publ_author_name
'Grenier, J C'
'Martin, C'
'Durif, A'
'Tranqui, D'
'Guitel, J C'

_publ_section_title
;
Une nouvelle forme du metaphosphate de baryum Ba (P O~3~)~2~
;
_journal_coden_ASTM BUFCAE
_journal_name_full
;
Bulletin de la Societe Francaise de Mineralogie et de Cristallographie
(72,1949-100,1977)
;
_journal_page_first 24
_journal_page_last 31
_journal_volume 90
_journal_year 1967
_chemical_formula_structural 'Ba (P O3)2'
_chemical_formula_sum 'Ba O6 P2'
_chemical_name_systematic 'Barium catena-phosphate'
_space_group_IT_number 19
_symmetry_cell_setting orthorhombic
_symmetry_Int_Tables_number 19
_symmetry_space_group_name_Hall 'P 2ac 2ab'
_symmetry_space_group_name_H-M 'P 21 21 21'
_cell_angle_alpha 90
_cell_angle_beta 90
_cell_angle_gamma 90
_cell_formula_units_Z 4
_cell_length_a 4.510(2)
_cell_length_b 13.44(2)
_cell_length_c 8.36(5)
_cell_volume 506.7
_refine_ls_R_factor_all 0.1
_cod_database_code 1007050

loop_
_symmetry_equiv_pos_as_xyz
x,y,z
1/2-x,-y,1/2+z
1/2+x,1/2-y,-z
-x,1/2+y,1/2-z

loop_
_atom_site_label
_atom_site_type_symbol
_atom_site_symmetry_multiplicity
_atom_site_Wyckoff_symbol
_atom_site_fract_x
_atom_site_fract_y
_atom_site_fract_z
_atom_site_occupancy
_atom_site_attached_hydrogens
_atom_site_calc_flag
Ba1 Ba2+ 4 a 0.255 0.126 0.198 1. 0 d
P1 P5+ 4 a 0.715 0.353 0.226 1. 0 d
P2 P5+ 4 a 0.215 0.402 0.429 1. 0 d
O1 O2- 4 a 0.385 0.332 0.295 1. 0 d
O2 O2- 4 a 0.885 0.37 0.386 1. 0 d
O3 O2- 4 a 0.715 0.448 0.127 1. 0 d
O4 O2- 4 a 0.785 0.26 0.136 1. 0 d
O5 O2- 4 a 0.76 0.011 0.126 1. 0 d
O6 O2- 4 a 0.815 0.136 0.421 1. 0 d

loop_
_atom_type_symbol
_atom_type_oxidation_number
Ba2+ 2.000
P5+ 5.000
O2- -2.000
